data_4032095
loop_
_publ_author_name
'Singh, Vijay P.'
'Poon, Jia-Fei'
'Yan, Jiajie'
'Lu, Xi'
'Ott, Marjam Karlsson'
'Butcher, Ray J.'
'Gates, Paul J.'
'Engman, Lars'

_publ_section_title
;
 Nitro-, Azo-, and Amino Derivatives of Ebselen: Synthesis, Structure, and
 Cytoprotective Effects.
;
_journal_issue 1
_journal_name_full 'The Journal of organic chemistry'
_journal_page_first 313
_journal_page_last 321
_journal_paper_doi 10.1021/acs.joc.6b02418
_journal_volume 82
_journal_year 2017
_chemical_formula_moiety 'C28 H20 N4 O2 Se2, 2(C H Cl3)'
_chemical_formula_sum 'C30 H22 Cl6 N4 O2 Se2'
_chemical_formula_weight 841.13
_chemical_name_systematic
;
 ?
;
_space_group_crystal_system monoclinic
_space_group_IT_number 15
_space_group_name_Hall '-C 2yc'
_space_group_name_H-M_alt 'C 1 2/c 1'
_symmetry_space_group_name_Hall '-C 2yc'
_symmetry_space_group_name_H-M 'C 1 2/c 1'
_atom_sites_solution_hydrogens geom
_atom_sites_solution_primary direct
_atom_sites_solution_secondary difmap
_audit_creation_method SHELXL-2014/7
_cell_angle_alpha 90
_cell_angle_beta 132.43(5)
_cell_angle_gamma 90
_cell_formula_units_Z 4
_cell_length_a 22.883(7)
_cell_length_b 12.0629(12)
_cell_length_c 15.901(5)
_cell_measurement_reflns_used 2182
_cell_measurement_temperature 123(2)
_cell_measurement_theta_max 40.7398
_cell_measurement_theta_min 3.1787
_cell_volume 3240(3)
_computing_cell_refinement
;
CrysAlisPro, Agilent Technologies,
Version 1.171.35.21 (release 20-01-2012 CrysAlis171 .NET)
(compiled Jan 23 2012,18:06:46)
;
_computing_data_collection
;
CrysAlisPro, Agilent Technologies,
Version 1.171.35.21 (release 20-01-2012 CrysAlis171 .NET)
(compiled Jan 23 2012,18:06:46)
;
_computing_data_reduction
;
CrysAlisPro, Agilent Technologies,
Version 1.171.35.21 (release 20-01-2012 CrysAlis171 .NET)
(compiled Jan 23 2012,18:06:46)
;
_computing_molecular_graphics 'SHELXTL (Sheldrick, 2008)'
_computing_publication_material 'SHELXTL (Sheldrick, 2008)'
_computing_structure_refinement 'SHELXL-2014/7 (Sheldrick, 2014)'
_computing_structure_solution 'SHELXS-97 (Sheldrick, 2008)'
_diffrn_ambient_temperature 123(2)
_diffrn_detector_area_resol_mean 10.5081
_diffrn_measured_fraction_theta_full 0.999
_diffrn_measured_fraction_theta_max 0.999
_diffrn_measurement_device_type 'Xcalibur, Ruby, Gemini'
_diffrn_measurement_method '\w scans'
_diffrn_radiation_type MoK\a
_diffrn_radiation_wavelength 0.71073
_diffrn_reflns_av_R_equivalents 0.1199
_diffrn_reflns_av_unetI/netI 0.1279
_diffrn_reflns_Laue_measured_fraction_full 0.999
_diffrn_reflns_Laue_measured_fraction_max 0.999
_diffrn_reflns_limit_h_max 35
_diffrn_reflns_limit_h_min -35
_diffrn_reflns_limit_k_max 10
_diffrn_reflns_limit_k_min -18
_diffrn_reflns_limit_l_max 24
_diffrn_reflns_limit_l_min -20
_diffrn_reflns_number 18727
_diffrn_reflns_point_group_measured_fraction_full 0.999
_diffrn_reflns_point_group_measured_fraction_max 0.999
_diffrn_reflns_theta_full 25.500
_diffrn_reflns_theta_max 33.139
_diffrn_reflns_theta_min 3.185
_exptl_absorpt_coefficient_mu 2.814
_exptl_absorpt_correction_T_max 0.737
_exptl_absorpt_correction_T_min 0.583
_exptl_absorpt_correction_type analytical
_exptl_absorpt_process_details
;
CrysAlisPro, Agilent Technologies,
Version 1.171.35.21 (release 20-01-2012 CrysAlis171 .NET)
(compiled Jan 23 2012,18:06:46)
Analytical numeric absorption correction using a multifaceted crystal
            model based on expressions derived by R.C. Clark & J.S. Reid.
(Clark, R. C. & Reid, J. S. (1995). Acta Cryst. A51, 887-897)
;
_exptl_crystal_colour 'dark brown-black'
_exptl_crystal_density_diffrn 1.725
_exptl_crystal_density_method 'not measured'
_exptl_crystal_description block
_exptl_crystal_F_000 1664
_exptl_crystal_size_max 0.2732
_exptl_crystal_size_mid 0.2258
_exptl_crystal_size_min 0.1348
_refine_diff_density_max 0.885
_refine_diff_density_min -1.097
_refine_diff_density_rms 0.158
_refine_ls_extinction_method none
_refine_ls_goodness_of_fit_ref 1.050
_refine_ls_hydrogen_treatment constr
_refine_ls_matrix_type full
_refine_ls_number_parameters 200
_refine_ls_number_reflns 6174
_refine_ls_number_restraints 0
_refine_ls_restrained_S_all 1.050
_refine_ls_R_factor_all 0.1291
_refine_ls_R_factor_gt 0.0707
_refine_ls_shift/su_max 0.001
_refine_ls_shift/su_mean 0.000
_refine_ls_structure_factor_coef Fsqd
_refine_ls_weighting_details 'w=1/[\s^2^(Fo^2^)+(0.0493P)^2^] where P=(Fo^2^+2Fc^2^)/3'
_refine_ls_weighting_scheme calc
_refine_ls_wR_factor_gt 0.1422
_refine_ls_wR_factor_ref 0.1754
_reflns_Friedel_coverage 0.000
_reflns_number_gt 3650
_reflns_number_total 6174
_reflns_threshold_expression 'I > 2\s(I)'
_cod_data_source_file jo6b02418_si_001.cif
_cod_data_source_block for_compound_7b
_cod_depositor_comments 'Adding full bibliography for 4032095--4032096.cif.'
_cod_database_code 4032095
_shelx_shelxl_version_number 2014/7
_shelx_space_group_comment
;
The symmetry employed for this shelxl refinement is uniquely defined
by the following loop, which should always be used as a source of
symmetry information in preference to the above space-group names.
They are only intended as comments.
;

loop_
_space_group_symop_operation_xyz
'x, y, z'
'-x, y, -z+1/2'
'x+1/2, y+1/2, z'
'-x+1/2, y+1/2, -z+1/2'
'-x, -y, -z'
'x, -y, z-1/2'
'-x+1/2, -y+1/2, -z'
'x+1/2, -y+1/2, z-1/2'

loop_
_atom_site_label
_atom_site_type_symbol
_atom_site_fract_x
_atom_site_fract_y
_atom_site_fract_z
_atom_site_U_iso_or_equiv
_atom_site_adp_type
_atom_site_occupancy
_atom_site_site_symmetry_order
_atom_site_calc_flag
_atom_site_refinement_flags_posn
_atom_site_refinement_flags_adp
Se1 Se 0.77419(2) 0.67749(3) 0.68452(4) 0.02516(13) Uani 1 1 d . .
O1 O 0.67708(17) 0.3995(2) 0.6830(3) 0.0288(7) Uani 1 1 d . .
N1 N 0.72868(19) 0.7241(3) 0.4525(3) 0.0258(7) Uani 1 1 d . .
N2 N 0.7514(2) 0.5585(3) 0.7409(3) 0.0254(7) Uani 1 1 d . .
C1 C 0.7113(2) 0.5963(3) 0.5507(4) 0.0235(8) Uani 1 1 d . .
C2 C 0.6950(2) 0.6264(3) 0.4523(4) 0.0248(8) Uani 1 1 d . .
C3 C 0.6463(2) 0.5604(4) 0.3558(4) 0.0281(9) Uani 1 1 d . .
H3A H 0.6363 0.5796 0.2891 0.034 Uiso 1 1 calc R U
C4 C 0.6121(2) 0.4653(3) 0.3574(4) 0.0284(9) Uani 1 1 d . .
H4A H 0.5783 0.4203 0.2912 0.034 Uiso 1 1 calc R U
C5 C 0.6273(3) 0.4361(3) 0.4554(4) 0.0287(9) Uani 1 1 d . .
H5A H 0.6029 0.3724 0.4553 0.034 Uiso 1 1 calc R U
C6 C 0.6784(2) 0.5005(3) 0.5537(4) 0.0232(8) Uani 1 1 d . .
C7 C 0.7010(2) 0.4791(3) 0.6639(4) 0.0253(8) Uani 1 1 d . .
C8 C 0.7875(2) 0.5594(3) 0.8572(4) 0.0235(8) Uani 1 1 d . .
C9 C 0.8298(2) 0.4674(3) 0.9267(4) 0.0264(8) Uani 1 1 d . .
H9A H 0.8336 0.4029 0.8964 0.032 Uiso 1 1 calc R U
C10 C 0.8663(2) 0.4703(4) 1.0404(4) 0.0296(9) Uani 1 1 d . .
H10A H 0.8953 0.4075 1.0873 0.035 Uiso 1 1 calc R U
C11 C 0.8612(2) 0.5637(4) 1.0872(4) 0.0310(9) Uani 1 1 d . .
C12 C 0.8194(3) 0.6539(4) 1.0170(4) 0.0314(9) Uani 1 1 d . .
H12A H 0.8155 0.7184 1.0473 0.038 Uiso 1 1 calc R U
C13 C 0.7824(3) 0.6531(3) 0.9021(4) 0.0283(9) Uani 1 1 d . .
H13A H 0.7542 0.7164 0.8555 0.034 Uiso 1 1 calc R U
C14 C 0.8998(3) 0.5662(4) 1.2102(4) 0.0409(12) Uani 1 1 d . .
H14A H 0.8609 0.5892 1.2146 0.061 Uiso 1 1 calc R U
H14B H 0.9440 0.6189 1.2525 0.061 Uiso 1 1 calc R U
H14C H 0.9197 0.4921 1.2434 0.061 Uiso 1 1 calc R U
Cl1 Cl 0.43922(9) 0.35002(14) 0.40442(14) 0.0598(4) Uani 1 1 d . .
Cl2 Cl 0.48501(7) 0.29015(11) 0.61817(12) 0.0424(3) Uani 1 1 d . .
Cl3 Cl 0.52101(8) 0.14400(12) 0.51354(13) 0.0476(3) Uani 1 1 d . .
C1S C 0.5112(3) 0.2824(4) 0.5358(4) 0.0344(10) Uani 1 1 d . .
H1SA H 0.5631 0.3207 0.5781 0.041 Uiso 1 1 calc R U

loop_
_atom_site_aniso_label
_atom_site_aniso_U_11
_atom_site_aniso_U_22
_atom_site_aniso_U_33
_atom_site_aniso_U_23
_atom_site_aniso_U_13
_atom_site_aniso_U_12
Se1 0.0303(2) 0.02397(19) 0.0254(2) 0.00011(18) 0.02050(18) -0.00270(16)
O1 0.0364(16) 0.0257(13) 0.0304(16) -0.0011(14) 0.0249(14) -0.0040(13)
N1 0.0314(18) 0.0253(16) 0.0278(18) 0.0025(15) 0.0229(15) 0.0013(14)
N2 0.0356(18) 0.0228(15) 0.0222(16) 0.0027(15) 0.0213(15) -0.0023(14)
C1 0.0287(19) 0.0242(17) 0.0247(19) 0.0023(17) 0.0210(17) 0.0009(16)
C2 0.028(2) 0.0268(18) 0.027(2) 0.0037(18) 0.0210(17) -0.0003(16)
C3 0.030(2) 0.035(2) 0.023(2) 0.0055(19) 0.0201(17) 0.0041(17)
C4 0.034(2) 0.0287(19) 0.026(2) -0.0035(19) 0.0215(18) -0.0030(17)
C5 0.039(2) 0.0289(19) 0.030(2) -0.0052(19) 0.0277(19) -0.0042(18)
C6 0.0252(18) 0.0247(17) 0.0235(19) 0.0016(17) 0.0180(16) -0.0001(15)
C7 0.029(2) 0.0231(17) 0.028(2) 0.0052(18) 0.0211(17) 0.0052(16)
C8 0.0269(19) 0.0219(17) 0.0230(19) -0.0018(17) 0.0173(16) -0.0060(15)
C9 0.031(2) 0.0231(17) 0.027(2) 0.0025(18) 0.0206(17) -0.0011(16)
C10 0.027(2) 0.031(2) 0.027(2) 0.0072(19) 0.0167(17) 0.0049(17)
C11 0.031(2) 0.039(2) 0.024(2) -0.005(2) 0.0191(18) -0.0087(18)
C12 0.041(2) 0.031(2) 0.029(2) -0.004(2) 0.027(2) -0.0029(18)
C13 0.034(2) 0.0263(18) 0.029(2) 0.0014(19) 0.0230(18) 0.0029(17)
C14 0.049(3) 0.047(3) 0.029(2) 0.000(2) 0.027(2) 0.000(2)
Cl1 0.0609(9) 0.0768(10) 0.0521(9) 0.0261(8) 0.0424(8) 0.0296(8)
Cl2 0.0457(7) 0.0515(7) 0.0405(7) -0.0076(6) 0.0333(6) -0.0057(5)
Cl3 0.0457(7) 0.0479(7) 0.0472(8) -0.0077(7) 0.0306(6) 0.0050(6)
C1S 0.035(2) 0.040(2) 0.034(2) -0.004(2) 0.026(2) -0.001(2)

loop_
_atom_type_symbol
_atom_type_description
_atom_type_scat_dispersion_real
_atom_type_scat_dispersion_imag
_atom_type_scat_source
C C 0.0033 0.0016 'International Tables Vol C Tables 4.2.6.8 and 6.1.1.4'
H H 0.0000 0.0000 'International Tables Vol C Tables 4.2.6.8 and 6.1.1.4'
N N 0.0061 0.0033 'International Tables Vol C Tables 4.2.6.8 and 6.1.1.4'
O O 0.0106 0.0060 'International Tables Vol C Tables 4.2.6.8 and 6.1.1.4'
Cl Cl 0.1484 0.1585 'International Tables Vol C Tables 4.2.6.8 and 6.1.1.4'
Se Se -0.0929 2.2259 'International Tables Vol C Tables 4.2.6.8 and 6.1.1.4'

loop_
_geom_angle_atom_site_label_1
_geom_angle_atom_site_label_2
_geom_angle_atom_site_label_3
_geom_angle
_geom_angle_site_symmetry_1
_geom_angle_site_symmetry_3
C1 Se1 N2 84.06(16) . .
C1 Se1 N1 72.55(15) . 7_666
N2 Se1 N1 156.57(13) . 7_666
N1 N1 C2 113.0(4) 7_666 .
C7 N2 C8 124.7(3) . .
C7 N2 Se1 115.8(3) . .
C8 N2 Se1 119.5(3) . .
C2 C1 C6 120.9(4) . .
C2 C1 Se1 124.4(3) . .
C6 C1 Se1 114.7(3) . .
C3 C2 C1 120.0(4) . .
C3 C2 N1 120.9(4) . .
C1 C2 N1 119.1(4) . .
C2 C3 C4 119.5(4) . .
C2 C3 H3A 120.2 . .
C4 C3 H3A 120.2 . .
C5 C4 C3 120.5(4) . .
C5 C4 H4A 119.8 . .
C3 C4 H4A 119.8 . .
C4 C5 C6 120.0(4) . .
C4 C5 H5A 120.0 . .
C6 C5 H5A 120.0 . .
C5 C6 C1 119.1(4) . .
C5 C6 C7 126.1(4) . .
C1 C6 C7 114.8(4) . .
O1 C7 N2 124.9(4) . .
O1 C7 C6 124.5(4) . .
N2 C7 C6 110.5(3) . .
C13 C8 C9 119.7(4) . .
C13 C8 N2 119.9(4) . .
C9 C8 N2 120.4(4) . .
C10 C9 C8 119.9(4) . .
C10 C9 H9A 120.1 . .
C8 C9 H9A 120.1 . .
C9 C10 C11 121.3(4) . .
C9 C10 H10A 119.3 . .
C11 C10 H10A 119.3 . .
C12 C11 C10 117.9(4) . .
C12 C11 C14 120.8(4) . .
C10 C11 C14 121.3(4) . .
C11 C12 C13 121.8(4) . .
C11 C12 H12A 119.1 . .
C13 C12 H12A 119.1 . .
C8 C13 C12 119.4(4) . .
C8 C13 H13A 120.3 . .
C12 C13 H13A 120.3 . .
C11 C14 H14A 109.5 . .
C11 C14 H14B 109.5 . .
H14A C14 H14B 109.5 . .
C11 C14 H14C 109.5 . .
H14A C14 H14C 109.5 . .
H14B C14 H14C 109.5 . .
Cl3 C1S Cl1 110.3(3) . .
Cl3 C1S Cl2 110.6(3) . .
Cl1 C1S Cl2 109.9(3) . .
Cl3 C1S H1SA 108.6 . .
Cl1 C1S H1SA 108.6 . .
Cl2 C1S H1SA 108.6 . .

loop_
_geom_bond_atom_site_label_1
_geom_bond_atom_site_label_2
_geom_bond_distance
_geom_bond_site_symmetry_2
Se1 C1 1.851(4) .
Se1 N2 1.940(3) .
Se1 N1 2.442(4) 7_666
O1 C7 1.241(5) .
N1 N1 1.279(7) 7_666
N1 C2 1.407(5) .
N2 C7 1.357(5) .
N2 C8 1.429(6) .
C1 C2 1.391(6) .
C1 C6 1.396(5) .
C2 C3 1.387(6) .
C3 C4 1.398(6) .
C3 H3A 0.9500 .
C4 C5 1.394(7) .
C4 H4A 0.9500 .
C5 C6 1.396(6) .
C5 H5A 0.9500 .
C6 C7 1.477(6) .
C8 C13 1.383(6) .
C8 C9 1.395(6) .
C9 C10 1.389(7) .
C9 H9A 0.9500 .
C10 C11 1.397(7) .
C10 H10A 0.9500 .
C11 C12 1.380(6) .
C11 C14 1.509(7) .
C12 C13 1.403(7) .
C12 H12A 0.9500 .
C13 H13A 0.9500 .
C14 H14A 0.9800 .
C14 H14B 0.9800 .
C14 H14C 0.9800 .
Cl1 C1S 1.760(5) .
Cl2 C1S 1.773(5) .
Cl3 C1S 1.753(5) .
C1S H1SA 1.0000 .

loop_
_geom_hbond_atom_site_label_D
_geom_hbond_atom_site_label_H
_geom_hbond_atom_site_label_A
_geom_hbond_distance_DH
_geom_hbond_distance_HA
_geom_hbond_distance_DA
_geom_hbond_angle_DHA
C1S H1SA O1 1.00 2.15 3.145(6) 174.8

loop_
_geom_torsion_atom_site_label_1
_geom_torsion_atom_site_label_2
_geom_torsion_atom_site_label_3
_geom_torsion_atom_site_label_4
_geom_torsion
_geom_torsion_site_symmetry_1
N2 Se1 C1 C2 -179.0(4) .
N1 Se1 C1 C2 -0.4(3) 7_666
N2 Se1 C1 C6 2.4(3) .
N1 Se1 C1 C6 -179.0(3) 7_666
C6 C1 C2 C3 -0.8(6) .
Se1 C1 C2 C3 -179.3(3) .
C6 C1 C2 N1 179.4(3) .
Se1 C1 C2 N1 0.9(6) .
N1 N1 C2 C3 179.3(4) 7_666
N1 N1 C2 C1 -0.8(6) 7_666
C1 C2 C3 C4 1.8(6) .
N1 C2 C3 C4 -178.4(4) .
C2 C3 C4 C5 -0.6(6) .
C3 C4 C5 C6 -1.5(7) .
C4 C5 C6 C1 2.5(6) .
C4 C5 C6 C7 -179.0(4) .
C2 C1 C6 C5 -1.4(6) .
Se1 C1 C6 C5 177.3(3) .
C2 C1 C6 C7 180.0(4) .
Se1 C1 C6 C7 -1.4(5) .
C8 N2 C7 O1 3.1(7) .
Se1 N2 C7 O1 -176.9(3) .
C8 N2 C7 C6 -176.9(4) .
Se1 N2 C7 C6 3.1(4) .
C5 C6 C7 O1 0.3(7) .
C1 C6 C7 O1 178.8(4) .
C5 C6 C7 N2 -179.7(4) .
C1 C6 C7 N2 -1.2(5) .
C7 N2 C8 C13 -128.4(4) .
Se1 N2 C8 C13 51.6(5) .
C7 N2 C8 C9 53.5(6) .
Se1 N2 C8 C9 -126.5(3) .
C13 C8 C9 C10 0.2(6) .
N2 C8 C9 C10 178.3(4) .
C8 C9 C10 C11 0.5(6) .
C9 C10 C11 C12 -0.7(6) .
C9 C10 C11 C14 179.0(4) .
C10 C11 C12 C13 0.4(7) .
C14 C11 C12 C13 -179.4(4) .
C9 C8 C13 C12 -0.6(6) .
N2 C8 C13 C12 -178.7(4) .
C11 C12 C13 C8 0.3(7) .
